data_2011046
loop_
_publ_author_name
'Bunten, Kevin A.'
'Farrar, David H.'
'Lough, Alan J.'

_publ_section_title
;
 (<i>R</i>)-(+)-2,2'-Bis(diphenylphosphinoyl)-1,1'-binaphthyl
;
_journal_issue 6
_journal_name_full 'Acta Crystallographica Section C'
_journal_page_first e267
_journal_page_last e267
_journal_paper_doi 10.1107/S0108270100006508
_journal_volume 56
_journal_year 2000
_chemical_formula_moiety 'C44 H32 O2 P2'
_chemical_formula_sum 'C44 H32 O2 P2'
_chemical_formula_weight 654.64
_chemical_name_common 'BINAP oxide'
_chemical_name_systematic
;
(R)-(+)-2,2'-bis(diphenylphosphinoyl)-1,1'-binaphthyl
;
_space_group_IT_number 4
_symmetry_cell_setting monoclinic
_symmetry_space_group_name_Hall 'P 2yb'
_symmetry_space_group_name_H-M 'P 1 21 1'
_cell_angle_alpha 90.00
_cell_angle_beta 103.620(2)
_cell_angle_gamma 90.00
_cell_formula_units_Z 2
_cell_length_a 9.0719(2)
_cell_length_b 18.9903(8)
_cell_length_c 10.1528(3)
_cell_measurement_reflns_used 16714
_cell_measurement_temperature 150.0(10)
_cell_measurement_theta_max 32.03
_cell_measurement_theta_min 2.55
_cell_volume 1699.92(10)
_computing_cell_refinement 'DENZO-SMN (Otwinowski & Minor, 1997)'
_computing_data_collection 'KappaCCD Server Software (Nonius, 1997)'
_computing_data_reduction DENZO-SMN
_computing_molecular_graphics SHELXTL
_computing_publication_material SHELXTL
_computing_structure_refinement SHELXTL
_computing_structure_solution 'SHELXTL (Sheldrick, 1997)'
_diffrn_ambient_temperature 150.0(10)
_diffrn_measured_fraction_theta_full .990
_diffrn_measured_fraction_theta_max .990
_diffrn_measurement_device_type 'Nonius KappaCDD'
_diffrn_measurement_method '\f and \w scans with \k offsets'
_diffrn_radiation_monochromator graphite
_diffrn_radiation_source 'fine-focus sealed tube'
_diffrn_radiation_type MoK\a
_diffrn_radiation_wavelength .71073
_diffrn_reflns_av_R_equivalents .032
_diffrn_reflns_av_sigmaI/netI .0862
_diffrn_reflns_limit_h_max 13
_diffrn_reflns_limit_h_min -13
_diffrn_reflns_limit_k_max 28
_diffrn_reflns_limit_k_min -25
_diffrn_reflns_limit_l_max 15
_diffrn_reflns_limit_l_min -15
_diffrn_reflns_number 16714
_diffrn_reflns_theta_full 31.99
_diffrn_reflns_theta_max 31.99
_diffrn_reflns_theta_min 2.55
_diffrn_standards_decay_% none
_exptl_absorpt_coefficient_mu .166
_exptl_absorpt_correction_T_max .968
_exptl_absorpt_correction_T_min .946
_exptl_absorpt_correction_type multi-scan
_exptl_absorpt_process_details '(DENZO-SMN; Otwinowski & Minor, 1997)'
_exptl_crystal_colour colourless
_exptl_crystal_density_diffrn 1.279
_exptl_crystal_density_method 'not measured'
_exptl_crystal_description 'block cut from neeedle'
_exptl_crystal_F_000 684
_exptl_crystal_size_max .34
_exptl_crystal_size_mid .30
_exptl_crystal_size_min .20
_refine_diff_density_max .32
_refine_diff_density_min -.37
_refine_ls_abs_structure_details 'Flack (1983); 4058 Friedel pairs'
_refine_ls_abs_structure_Flack .00(6)
_refine_ls_extinction_method none
_refine_ls_goodness_of_fit_ref 1.021
_refine_ls_hydrogen_treatment constr
_refine_ls_matrix_type full
_refine_ls_number_parameters 434
_refine_ls_number_reflns 10057
_refine_ls_number_restraints 1
_refine_ls_restrained_S_all 1.021
_refine_ls_R_factor_all .078
_refine_ls_R_factor_gt .052
_refine_ls_shift/su_max <0.001
_refine_ls_shift/su_mean .000
_refine_ls_structure_factor_coef Fsqd
_refine_ls_weighting_details 'calc w = 1/[\s^2^(Fo^2^)+(0.0192P)^2^+0.3419P] where P = (Fo^2^+2Fc^2^)/3'
_refine_ls_weighting_scheme calc
_refine_ls_wR_factor_ref .099
_reflns_number_gt 7746
_reflns_number_total 10057
_reflns_threshold_expression I>2\s(I)
_cod_data_source_file qa0294.cif
_cod_data_source_block I
_cod_depositor_comments
;
The following automatic conversions were performed:
'_symmetry_cell_setting' value 'Monoclinic' changed to 'monoclinic'
according to '/home/saulius/struct/CIF-dictionaries/cif_core.dic'
dictionary named 'cif_core.dic' version 2.4.1 from 2010-06-29.

Automatic conversion script
Id: cif_fix_enum 1527 2010-12-29 10:47:43Z saulius 

The following automatic conversions were performed:

'_symmetry_cell_setting' value 'Monoclinic' changed to 'monoclinic'
according to /home/saulius/struct/CIF-dictionaries/cif_core.dic
dictionary named 'cif_core.dic' version 2.4.1 from 2010-06-29.

Automatic conversion script
Id: cif_fix_values 1715 2011-07-08 13:25:40Z adriana 
;
_cod_original_sg_symbol_H-M 'P 21'
_cod_database_code 2011046
_cod_database_fobs_code 2011046

loop_
_symmetry_equiv_pos_as_xyz
'x, y, z'
'-x, y+1/2, -z'

loop_
_atom_site_label
_atom_site_fract_x
_atom_site_fract_y
_atom_site_fract_z
_atom_site_U_iso_or_equiv
_atom_site_adp_type
_atom_site_calc_flag
_atom_site_refinement_flags
_atom_site_occupancy
_atom_site_disorder_assembly
_atom_site_disorder_group
_atom_site_type_symbol
P1 .38718(6) .11271(3) .09531(5) .02064(11) Uani d . 1 . . P
P2 .46092(6) .25701(3) .43790(5) .02034(11) Uani d . 1 . . P
O1 .39653(15) .08055(9) .23009(14) .0262(3) Uani d . 1 . . O
O2 .39496(15) .28703(8) .30197(13) .0254(3) Uani d . 1 . . O
C1 .6220(2) .20572(11) .21129(18) .0187(4) Uani d . 1 . . C
C2 .5082(2) .18876(12) .09794(19) .0196(4) Uani d . 1 . . C
C3 .4856(2) .23184(12) -.01941(19) .0218(4) Uani d . 1 . . C
H3A .4102 .2192 -.0977 .026 Uiso calc R 1 . . H
C4 .5700(2) .29108(12) -.0221(2) .0238(4) Uani d . 1 . . C
H4A .5499 .3201 -.1006 .029 Uiso calc R 1 . . H
C5 .6872(2) .30965(12) .0912(2) .0225(4) Uani d . 1 . . C
C6 .7771(2) .37096(13) .0916(2) .0284(5) Uani d . 1 . . C
H6A .7557 .4018 .0157 .034 Uiso calc R 1 . . H
C7 .8946(3) .38616(14) .2005(3) .0382(6) Uani d . 1 . . C
H7A .9540 .4273 .1997 .046 Uiso calc R 1 . . H
C8 .9271(3) .34084(15) .3134(2) .0375(6) Uani d . 1 . . C
H8A 1.0106 .3507 .3872 .045 Uiso calc R 1 . . H
C9 .8398(2) .28302(13) .3177(2) .0290(5) Uani d . 1 . . C
H9A .8618 .2537 .3957 .035 Uiso calc R 1 . . H
C10 .7166(2) .26566(12) .20790(18) .0211(4) Uani d . 1 . . C
C11 .6484(2) .16290(11) .33892(18) .0188(4) Uani d . 1 . . C
C12 .5825(2) .18048(12) .44404(19) .0199(4) Uani d . 1 . . C
C13 .6046(2) .13633(12) .56012(19) .0226(4) Uani d . 1 . . C
H13A .5603 .1489 .6328 .027 Uiso calc R 1 . . H
C14 .6887(2) .07609(12) .56889(19) .0230(4) Uani d . 1 . . C
H14A .6990 .0465 .6460 .028 Uiso calc R 1 . . H
C15 .7602(2) .05723(12) .4647(2) .0237(4) Uani d . 1 . . C
C16 .8472(2) -.00510(13) .4718(2) .0314(5) Uani d . 1 . . C
H16A .8557 -.0359 .5470 .038 Uiso calc R 1 . . H
C17 .9197(3) -.02172(15) .3709(3) .0400(6) Uani d . 1 . . C
H17A .9785 -.0635 .3768 .048 Uiso calc R 1 . . H
C18 .9062(3) .02348(15) .2593(2) .0379(6) Uani d . 1 . . C
H18A .9570 .0121 .1902 .046 Uiso calc R 1 . . H
C19 .8213(2) .08342(13) .2484(2) .0290(5) Uani d . 1 . . C
H19A .8140 .1133 .1721 .035 Uiso calc R 1 . . H
C20 .7435(2) .10180(12) .34986(19) .0214(4) Uani d . 1 . . C
C21 .1953(2) .13983(13) .01918(19) .0236(4) Uani d . 1 . . C
C22 .1457(2) .20685(14) .0442(2) .0304(5) Uani d . 1 . . C
H22A .2161 .2411 .0892 .036 Uiso calc R 1 . . H
C23 -.0077(3) .22327(16) .0030(2) .0394(6) Uani d . 1 . . C
H23A -.0417 .2692 .0181 .047 Uiso calc R 1 . . H
C24 -.1110(3) .17319(17) -.0599(2) .0400(7) Uani d . 1 . . C
H24A -.2156 .1849 -.0877 .048 Uiso calc R 1 . . H
C25 -.0634(3) .10659(18) -.0826(2) .0408(7) Uani d . 1 . . C
H25A -.1348 .0721 -.1247 .049 Uiso calc R 1 . . H
C26 .0910(2) .08985(14) -.0434(2) .0319(5) Uani d . 1 . . C
H26A .1244 .0440 -.0598 .038 Uiso calc R 1 . . H
C31 .4421(2) .05061(13) -.0201(2) .0264(5) Uani d . 1 . . C
C32 .3958(3) .05595(14) -.1612(2) .0331(5) Uani d . 1 . . C
H32A .3332 .0940 -.2016 .040 Uiso calc R 1 . . H
C33 .4419(3) .00526(15) -.2422(3) .0416(6) Uani d . 1 . . C
H33A .4089 .0082 -.3381 .050 Uiso calc R 1 . . H
C34 .5357(3) -.04938(15) -.1837(3) .0470(7) Uani d . 1 . . C
H34A .5659 -.0842 -.2392 .056 Uiso calc R 1 . . H
C35 .5854(3) -.05318(15) -.0438(3) .0437(7) Uani d . 1 . . C
H35A .6535 -.0894 -.0037 .052 Uiso calc R 1 . . H
C36 .5360(2) -.00430(13) .0374(3) .0325(5) Uani d . 1 . . C
H36A .5668 -.0084 .1333 .039 Uiso calc R 1 . . H
C41 .3149(2) .22762(13) .52049(19) .0245(4) Uani d . 1 . . C
C42 .2696(2) .26796(15) .6187(2) .0324(6) Uani d . 1 . . C
H42A .3207 .3106 .6501 .039 Uiso calc R 1 . . H
C43 .1476(3) .24489(18) .6708(2) .0429(7) Uani d . 1 . . C
H43A .1148 .2725 .7365 .051 Uiso calc R 1 . . H
C44 .0756(3) .18276(18) .6274(2) .0436(7) Uani d . 1 . . C
H44A -.0053 .1670 .6648 .052 Uiso calc R 1 . . H
C45 .1198(3) .14301(17) .5300(3) .0423(7) Uani d . 1 . . C
H45A .0687 .1003 .4997 .051 Uiso calc R 1 . . H
C46 .2394(2) .16534(14) .4759(2) .0323(5) Uani d . 1 . . C
H46A .2693 .1379 .4084 .039 Uiso calc R 1 . . H
C51 .5729(2) .32112(12) .55000(19) .0220(4) Uani d . 1 . . C
C52 .7075(2) .30618(13) .6440(2) .0268(5) Uani d . 1 . . C
H52A .7469 .2596 .6520 .032 Uiso calc R 1 . . H
C53 .7844(3) .35944(14) .7260(2) .0314(5) Uani d . 1 . . C
H53A .8773 .3493 .7889 .038 Uiso calc R 1 . . H
C54 .7267(2) .42708(13) .7169(2) .0305(5) Uani d . 1 . . C
H54A .7789 .4630 .7746 .037 Uiso calc R 1 . . H
C55 .5933(3) .44237(14) .6238(2) .0362(6) Uani d . 1 . . C
H55A .5539 .4889 .6169 .043 Uiso calc R 1 . . H
C56 .5172(3) .38986(13) .5407(2) .0315(5) Uani d . 1 . . C
H56A .4257 .4007 .4764 .038 Uiso calc R 1 . . H

loop_
_atom_site_aniso_label
_atom_site_aniso_U_11
_atom_site_aniso_U_22
_atom_site_aniso_U_33
_atom_site_aniso_U_12
_atom_site_aniso_U_13
_atom_site_aniso_U_23
P1 .0222(2) .0189(3) .0204(2) .0001(2) .00404(18) .0013(2)
P2 .0231(2) .0192(3) .0193(2) .0008(2) .00613(18) -.0002(2)
O1 .0300(8) .0234(8) .0243(7) -.0027(7) .0047(6) .0064(7)
O2 .0311(8) .0238(9) .0208(7) .0040(7) .0053(6) .0027(6)
C1 .0203(9) .0196(11) .0171(9) .0037(8) .0059(7) .0023(8)
C2 .0210(9) .0180(11) .0206(9) .0001(8) .0063(7) .0012(8)
C3 .0228(10) .0233(11) .0187(9) .0020(9) .0037(7) .0022(8)
C4 .0278(10) .0227(12) .0212(9) .0035(9) .0065(8) .0058(9)
C5 .0260(10) .0203(11) .0231(10) .0011(9) .0096(8) .0020(9)
C6 .0327(12) .0221(12) .0308(11) -.0008(10) .0084(9) .0044(9)
C7 .0409(14) .0272(14) .0447(14) -.0130(11) .0064(11) .0045(11)
C8 .0389(14) .0344(16) .0335(13) -.0104(12) -.0029(10) .0010(11)
C9 .0304(11) .0289(13) .0258(10) -.0059(10) .0027(8) .0018(9)
C10 .0232(9) .0193(11) .0215(9) .0001(9) .0068(7) .0004(8)
C11 .0197(9) .0162(10) .0194(9) -.0034(8) .0025(7) .0016(8)
C12 .0212(10) .0177(11) .0201(9) -.0015(8) .0034(7) .0008(8)
C13 .0258(10) .0241(12) .0177(9) -.0027(9) .0045(8) .0012(8)
C14 .0235(10) .0224(11) .0209(9) -.0004(9) .0010(7) .0070(9)
C15 .0198(9) .0243(12) .0256(10) -.0016(9) .0029(8) .0048(9)
C16 .0286(11) .0274(13) .0383(12) .0069(10) .0084(9) .0109(11)
C17 .0394(13) .0334(15) .0492(15) .0181(12) .0143(11) .0059(12)
C18 .0357(13) .0419(17) .0391(13) .0158(12) .0148(10) .0041(12)
C19 .0274(11) .0338(14) .0267(10) .0061(10) .0084(8) .0067(10)
C20 .0183(9) .0206(12) .0236(9) .0013(8) .0015(7) .0019(8)
C21 .0224(10) .0280(12) .0202(9) .0002(9) .0046(8) .0027(9)
C22 .0259(11) .0330(14) .0331(12) .0015(10) .0087(9) .0021(10)
C23 .0328(12) .0463(17) .0418(13) .0139(12) .0141(10) .0106(13)
C24 .0232(11) .069(2) .0292(12) .0089(13) .0082(9) .0107(13)
C25 .0281(11) .065(2) .0278(11) -.0072(13) .0037(9) -.0009(13)
C26 .0297(11) .0376(15) .0275(11) -.0011(10) .0051(9) -.0038(10)
C31 .0269(10) .0218(12) .0325(11) -.0031(9) .0110(9) -.0023(9)
C32 .0425(13) .0303(14) .0308(11) -.0039(11) .0172(10) -.0024(10)
C33 .0565(16) .0364(16) .0404(14) -.0114(13) .0288(12) -.0110(12)
C34 .0571(17) .0310(15) .0651(18) -.0071(13) .0388(14) -.0174(14)
C35 .0402(14) .0272(15) .0696(19) .0016(12) .0249(13) -.0057(14)
C36 .0299(12) .0237(13) .0452(14) .0010(10) .0112(10) .0003(11)
C41 .0220(9) .0305(12) .0202(9) .0021(9) .0037(7) .0060(9)
C42 .0318(11) .0418(16) .0243(10) .0069(11) .0083(8) .0026(10)
C43 .0344(12) .069(2) .0283(12) .0155(14) .0142(9) .0094(13)
C44 .0260(12) .070(2) .0371(13) .0040(13) .0123(10) .0242(14)
C45 .0248(12) .0510(18) .0483(15) -.0053(12) .0030(10) .0153(13)
C46 .0249(11) .0382(15) .0331(12) -.0014(10) .0057(9) .0076(11)
C51 .0252(10) .0206(11) .0215(9) -.0018(9) .0083(8) -.0017(8)
C52 .0271(11) .0217(12) .0314(11) .0024(9) .0064(9) -.0023(9)
C53 .0264(11) .0356(15) .0316(12) -.0035(10) .0055(9) -.0041(10)
C54 .0364(12) .0261(13) .0302(11) -.0072(11) .0105(9) -.0082(10)
C55 .0480(15) .0235(13) .0367(13) .0017(12) .0093(11) -.0063(11)
C56 .0352(12) .0267(13) .0301(11) .0058(10) .0028(9) -.0014(10)

loop_
_atom_type_symbol
_atom_type_description
_atom_type_scat_dispersion_real
_atom_type_scat_dispersion_imag
_atom_type_scat_source
C C .0033 .0016 'International Tables Vol C Tables 4.2.6.8 and 6.1.1.4'
H H .0000 .0000 'International Tables Vol C Tables 4.2.6.8 and 6.1.1.4'
O O .0106 .0060 'International Tables Vol C Tables 4.2.6.8 and 6.1.1.4'
P P .1023 .0942 'International Tables Vol C Tables 4.2.6.8 and 6.1.1.4'

loop_
_geom_angle_atom_site_label_1
_geom_angle_atom_site_label_2
_geom_angle_atom_site_label_3
_geom_angle
O1 P1 C21 110.64(9)
O1 P1 C2 114.34(9)
C21 P1 C2 107.40(10)
O1 P1 C31 111.34(10)
C21 P1 C31 107.03(10)
C2 P1 C31 105.69(9)
O2 P2 C51 111.77(10)
O2 P2 C41 111.71(8)
C51 P2 C41 106.23(10)
O2 P2 C12 116.63(9)
C51 P2 C12 105.70(9)
C41 P2 C12 103.97(10)
C2 C1 C10 119.79(17)
C2 C1 C11 121.69(18)
C10 C1 C11 118.52(16)
C1 C2 C3 119.56(19)
C1 C2 P1 121.76(15)
C3 C2 P1 118.69(15)
C4 C3 C2 121.39(18)
C3 C4 C5 120.47(19)
C4 C5 C6 121.83(19)
C4 C5 C10 119.22(19)
C6 C5 C10 118.95(19)
C7 C6 C5 120.7(2)
C6 C7 C8 120.1(2)
C9 C8 C7 120.5(2)
C8 C9 C10 121.3(2)
C9 C10 C5 118.43(19)
C9 C10 C1 122.12(18)
C5 C10 C1 119.45(17)
C12 C11 C20 119.84(18)
C12 C11 C1 121.75(18)
C20 C11 C1 118.41(16)
C11 C12 C13 119.70(19)
C11 C12 P2 122.45(15)
C13 C12 P2 117.81(15)
C14 C13 C12 121.06(18)
C13 C14 C15 120.79(19)
C14 C15 C16 121.6(2)
C14 C15 C20 119.0(2)
C16 C15 C20 119.41(19)
C17 C16 C15 120.8(2)
C16 C17 C18 119.6(2)
C19 C18 C17 121.1(2)
C18 C19 C20 120.9(2)
C15 C20 C19 118.25(19)
C15 C20 C11 119.44(17)
C19 C20 C11 122.30(18)
C26 C21 C22 119.66(19)
C26 C21 P1 119.12(18)
C22 C21 P1 120.19(17)
C23 C22 C21 119.5(2)
C24 C23 C22 120.4(3)
C25 C24 C23 120.4(2)
C24 C25 C26 119.7(3)
C21 C26 C25 120.3(2)
C36 C31 C32 119.5(2)
C36 C31 P1 116.91(17)
C32 C31 P1 123.57(19)
C33 C32 C31 119.7(2)
C34 C33 C32 120.3(2)
C33 C34 C35 119.8(2)
C36 C35 C34 120.2(3)
C35 C36 C31 120.4(2)
C46 C41 C42 119.7(2)
C46 C41 P2 118.01(17)
C42 C41 P2 122.13(19)
C41 C42 C43 119.3(3)
C44 C43 C42 120.4(2)
C43 C44 C45 120.4(2)
C44 C45 C46 120.1(3)
C41 C46 C45 120.1(2)
C52 C51 C56 118.9(2)
C52 C51 P2 124.57(18)
C56 C51 P2 116.54(16)
C53 C52 C51 119.9(2)
C54 C53 C52 120.5(2)
C55 C54 C53 119.9(2)
C54 C55 C56 119.9(2)
C55 C56 C51 120.9(2)

loop_
_geom_bond_atom_site_label_1
_geom_bond_atom_site_label_2
_geom_bond_site_symmetry_2
_geom_bond_distance
_geom_bond_publ_flag
P1 O1 . 1.4824(14) ?
P1 C21 . 1.806(2) ?
P1 C2 . 1.811(2) ?
P1 C31 . 1.813(2) ?
P2 O2 . 1.4828(14) ?
P2 C51 . 1.807(2) ?
P2 C41 . 1.814(2) ?
P2 C12 . 1.817(2) ?
C1 C2 . 1.391(3) ?
C1 C10 . 1.430(3) ?
C1 C11 . 1.501(3) ?
C2 C3 . 1.420(3) ?
C3 C4 . 1.365(3) ?
C4 C5 . 1.415(3) ?
C5 C6 . 1.421(3) ?
C5 C10 . 1.423(3) ?
C6 C7 . 1.374(3) ?
C7 C8 . 1.408(3) ?
C8 C9 . 1.360(3) ?
C9 C10 . 1.419(3) ?
C11 C12 . 1.382(3) ?
C11 C20 . 1.435(3) ?
C12 C13 . 1.422(3) ?
C13 C14 . 1.366(3) ?
C14 C15 . 1.412(3) ?
C15 C16 . 1.415(3) ?
C15 C20 . 1.420(3) ?
C16 C17 . 1.378(3) ?
C17 C18 . 1.404(3) ?
C18 C19 . 1.364(3) ?
C19 C20 . 1.422(3) ?
C21 C26 . 1.384(3) ?
C21 C22 . 1.393(3) ?
C22 C23 . 1.391(3) ?
C23 C24 . 1.381(4) ?
C24 C25 . 1.373(4) ?
C25 C26 . 1.399(3) ?
C31 C36 . 1.386(3) ?
C31 C32 . 1.399(3) ?
C32 C33 . 1.393(3) ?
C33 C34 . 1.384(4) ?
C34 C35 . 1.387(4) ?
C35 C36 . 1.385(3) ?
C41 C46 . 1.388(3) ?
C41 C42 . 1.394(3) ?
C42 C43 . 1.404(3) ?
C43 C44 . 1.370(4) ?
C44 C45 . 1.377(4) ?
C45 C46 . 1.392(3) ?
C51 C52 . 1.390(3) ?
C51 C56 . 1.395(3) ?
C52 C53 . 1.389(3) ?
C53 C54 . 1.382(3) ?
C54 C55 . 1.379(3) ?
C55 C56 . 1.382(3) ?

loop_
_cod_related_entry_id
_cod_related_entry_database
_cod_related_entry_code
1 ChemSpider 9160369
